data_2242314
loop_
_publ_author_name
'Hill, Tania'
'Levendis, Demetrius C.'
'Lemmerer, Andreas'

_publ_section_title
;
 Binary and ternary charge-transfer complexes using 1,3,5-trinitrobenzene
;
_journal_issue 2
_journal_name_full 'Acta Crystallographica Section E'
_journal_page_first 113
_journal_page_last 118
_journal_paper_doi 10.1107/S2056989018000245
_journal_volume 74
_journal_year 2018
_chemical_formula_iupac 'C14 H9 Br, C6 H3 N3 O6'
_chemical_formula_moiety 'C14 H9 Br, C6 H3 N3 O6'
_chemical_formula_sum 'C20 H12 Br N3 O6'
_chemical_formula_weight 470.24
_chemical_name_systematic
;
1,3,5-Trinitrobenzene--9-bromoanthracene (1/1)
;
_space_group_IT_number 14
_symmetry_cell_setting monoclinic
_symmetry_space_group_name_Hall '-P 2ybc'
_symmetry_space_group_name_H-M 'P 1 21/c 1'
_atom_sites_solution_hydrogens geom
_audit_conform_dict_name cif_core.dic
_audit_conform_dict_version 2.4.3
_audit_creation_method 'WinGX routine CIF_UPDATE'
_cell_angle_alpha 90
_cell_angle_beta 100.6740(10)
_cell_angle_gamma 90
_cell_formula_units_Z 4
_cell_length_a 7.0928(2)
_cell_length_b 9.7701(3)
_cell_length_c 27.0563(7)
_cell_measurement_reflns_used 8164
_cell_measurement_temperature 173(2)
_cell_measurement_theta_max 27.89
_cell_measurement_theta_min 2.22
_cell_volume 1842.49(9)
_computing_cell_refinement
;
SAINT-Plus (Bruker, 2016)
;
_computing_data_collection
;
APEX3 (Bruker, 2016)
;
_computing_data_reduction
;
SAINT-Plus and XPREP (Bruker, 2016)
;
_computing_molecular_graphics
;
<i>ORTEP-3 for Windows</i> (Farrugia, 2012) and Mercury (Macrae <i>et
al.</i>,  2006)
;
_computing_publication_material
;
WinGX publication routines (Farrugia, 2012)
;
_computing_structure_refinement
;
<i>SHELXL2017/1</i> (Sheldrick, 2015)
;
_computing_structure_solution
;
SHELXS97 (Sheldrick, 2015)
;
_diffrn_ambient_temperature 173(2)
_diffrn_measured_fraction_theta_full 1
_diffrn_measured_fraction_theta_max 1
_diffrn_measurement_device_type 'Bruker D8 Venture Photon CCD area detector'
_diffrn_measurement_method '\w scans'
_diffrn_radiation_monochromator graphite
_diffrn_radiation_type MoK\a
_diffrn_radiation_wavelength 0.71073
_diffrn_reflns_av_R_equivalents 0.048
_diffrn_reflns_limit_h_max 9
_diffrn_reflns_limit_h_min -9
_diffrn_reflns_limit_k_max 12
_diffrn_reflns_limit_k_min -12
_diffrn_reflns_limit_l_max 35
_diffrn_reflns_limit_l_min -35
_diffrn_reflns_number 28424
_diffrn_reflns_theta_full 25.242
_diffrn_reflns_theta_max 27.997
_diffrn_reflns_theta_min 1.532
_diffrn_standards_number 0
_exptl_absorpt_coefficient_mu 2.278
_exptl_absorpt_correction_T_max 0.77
_exptl_absorpt_correction_T_min 0.56
_exptl_absorpt_correction_type multi-scan
_exptl_absorpt_process_details
;
(SADABS; Sheldrick, 1996)
;
_exptl_crystal_colour yellow
_exptl_crystal_density_diffrn 1.695
_exptl_crystal_density_method 'not measured'
_exptl_crystal_description needle
_exptl_crystal_F_000 944
_exptl_crystal_size_max 0.33
_exptl_crystal_size_mid 0.12
_exptl_crystal_size_min 0.11
_refine_diff_density_max 1.422
_refine_diff_density_min -0.942
_refine_ls_extinction_method none
_refine_ls_goodness_of_fit_ref 1.079
_refine_ls_hydrogen_treatment constr
_refine_ls_matrix_type full
_refine_ls_number_constraints 0
_refine_ls_number_parameters 271
_refine_ls_number_reflns 4450
_refine_ls_number_restraints 0
_refine_ls_restrained_S_all 1.079
_refine_ls_R_factor_all 0.0499
_refine_ls_R_factor_gt 0.0397
_refine_ls_shift/su_max 0
_refine_ls_shift/su_mean 0
_refine_ls_structure_factor_coef Fsqd
_refine_ls_weighting_details 'w=1/[\s^2^(Fo^2^)+(0.0343P)^2^+2.1935P] where P=(Fo^2^+2Fc^2^)/3'
_refine_ls_weighting_scheme calc
_refine_ls_wR_factor_gt 0.0913
_refine_ls_wR_factor_ref 0.0955
_reflns_number_gt 3758
_reflns_number_total 4450
_reflns_threshold_expression 'I > 2\s(I)'
_cod_data_source_file eb2004sup1.cif
_cod_data_source_block II
_cod_original_sg_symbol_H-M 'P 21/c'
_cod_database_code 2242314
_shelx_estimated_absorpt_t_min 0.52
_shelx_estimated_absorpt_t_max 0.788

loop_
_symmetry_equiv_pos_as_xyz
'x, y, z'
'-x, y+1/2, -z+1/2'
'-x, -y, -z'
'x, -y-1/2, z-1/2'

loop_
_atom_site_type_symbol
_atom_site_label
_atom_site_fract_x
_atom_site_fract_y
_atom_site_fract_z
_atom_site_U_iso_or_equiv
_atom_site_adp_type
_atom_site_calc_flag
_atom_site_occupancy
C C1 0.3620(3) 0.7554(2) 0.10545(9) 0.0275(5) Uani d 1
C C2 0.3965(3) 0.6350(2) 0.08161(9) 0.0256(5) Uani d 1
H H2 0.369113 0.62674 0.046011 0.031 Uiso calc 1
C C3 0.4723(3) 0.5280(2) 0.11194(9) 0.0236(4) Uani d 1
C C4 0.5164(3) 0.5366(2) 0.16372(9) 0.0267(5) Uani d 1
H H4 0.568061 0.460884 0.183771 0.032 Uiso calc 1
C C5 0.4822(4) 0.6599(3) 0.18498(9) 0.0293(5) Uani d 1
C C6 0.4047(4) 0.7724(2) 0.15702(10) 0.0303(5) Uani d 1
H H6 0.382248 0.856585 0.172517 0.036 Uiso calc 1
N N1 0.2782(3) 0.8716(2) 0.07398(10) 0.0370(5) Uani d 1
N N2 0.5097(3) 0.3967(2) 0.08822(8) 0.0290(4) Uani d 1
N N3 0.5319(4) 0.6732(2) 0.24030(8) 0.0401(6) Uani d 1
O O1 0.2533(3) 0.9777(2) 0.09572(9) 0.0543(6) Uani d 1
O O2 0.2376(3) 0.8538(2) 0.02904(9) 0.0519(6) Uani d 1
O O3 0.4729(3) 0.3904(2) 0.04231(7) 0.0396(4) Uani d 1
O O4 0.5756(3) 0.30406(19) 0.11577(8) 0.0434(5) Uani d 1
O O5 0.5774(5) 0.5714(2) 0.26496(8) 0.0654(7) Uani d 1
O O6 0.5271(4) 0.7868(3) 0.25776(9) 0.0634(7) Uani d 1
C C11 0.9660(3) 0.6511(2) 0.16436(8) 0.0235(4) Uani d 1
C C12 0.8864(3) 0.7691(2) 0.13900(8) 0.0231(4) Uani d 1
C C13 0.8514(4) 0.8940(2) 0.16310(9) 0.0305(5) Uani d 1
H H13 0.883923 0.900938 0.198681 0.037 Uiso calc 1
C C14 0.7719(4) 1.0031(2) 0.13575(10) 0.0338(6) Uani d 1
H H14 0.748685 1.084959 0.15261 0.041 Uiso calc 1
C C15 0.7233(4) 0.9972(3) 0.08274(10) 0.0319(5) Uani d 1
H H15 0.668981 1.074876 0.064272 0.038 Uiso calc 1
C C16 0.7543(3) 0.8804(2) 0.05821(9) 0.0285(5) Uani d 1
H H16 0.721939 0.877421 0.02255 0.034 Uiso calc 1
C C17 0.8346(3) 0.7622(2) 0.08509(8) 0.0223(4) Uani d 1
C C18 0.8607(3) 0.6406(2) 0.06047(8) 0.0239(5) Uani d 1
H H18 0.824385 0.636703 0.024888 0.029 Uiso calc 1
C C19 0.9385(3) 0.5241(2) 0.08641(8) 0.0226(4) Uani d 1
C C20 0.9636(3) 0.4002(2) 0.06075(9) 0.0274(5) Uani d 1
H H20 0.924336 0.396003 0.02525 0.033 Uiso calc 1
C C21 1.0428(4) 0.2876(3) 0.08608(10) 0.0322(5) Uani d 1
H H21 1.058174 0.205658 0.068314 0.039 Uiso calc 1
C C22 1.1019(4) 0.2928(3) 0.13873(10) 0.0319(5) Uani d 1
H H22 1.159053 0.214283 0.156067 0.038 Uiso calc 1
C C23 1.0789(3) 0.4077(2) 0.16519(9) 0.0282(5) Uani d 1
H H23 1.118668 0.408027 0.200702 0.034 Uiso calc 1
C C24 0.9956(3) 0.5283(2) 0.14027(8) 0.0224(4) Uani d 1
Br Br1 1.03399(4) 0.65915(3) 0.23592(2) 0.03853(10) Uani d 1

loop_
_atom_site_aniso_label
_atom_site_aniso_U_11
_atom_site_aniso_U_22
_atom_site_aniso_U_33
_atom_site_aniso_U_12
_atom_site_aniso_U_13
_atom_site_aniso_U_23
C1 0.0215(11) 0.0233(11) 0.0390(13) 0.0012(9) 0.0088(10) 0.0050(10)
C2 0.0224(11) 0.0255(12) 0.0296(11) -0.0013(9) 0.0067(9) 0.0014(9)
C3 0.0203(10) 0.0211(11) 0.0306(11) -0.0022(8) 0.0075(9) -0.0027(9)
C4 0.0268(12) 0.0232(11) 0.0307(12) -0.0006(9) 0.0068(9) 0.0009(9)
C5 0.0297(12) 0.0287(12) 0.0301(12) -0.0045(10) 0.0071(10) -0.0041(10)
C6 0.0309(13) 0.0228(12) 0.0393(13) -0.0013(10) 0.0121(10) -0.0064(10)
N1 0.0296(11) 0.0304(12) 0.0515(14) 0.0040(9) 0.0094(10) 0.0117(10)
N2 0.0264(10) 0.0259(10) 0.0353(11) -0.0005(8) 0.0076(8) -0.0060(9)
N3 0.0492(14) 0.0377(13) 0.0331(12) -0.0039(11) 0.0068(10) -0.0095(10)
O1 0.0568(14) 0.0288(11) 0.0759(16) 0.0161(10) 0.0087(12) 0.0048(10)
O2 0.0588(14) 0.0489(13) 0.0476(13) 0.0129(11) 0.0091(10) 0.0208(10)
O3 0.0412(11) 0.0416(11) 0.0347(10) 0.0031(9) 0.0040(8) -0.0129(8)
O4 0.0580(13) 0.0250(9) 0.0485(12) 0.0132(9) 0.0136(10) 0.0009(8)
O5 0.116(2) 0.0441(13) 0.0327(11) -0.0039(13) 0.0041(12) 0.0036(10)
O6 0.0894(19) 0.0487(13) 0.0455(13) 0.0123(13) -0.0048(12) -0.0221(11)
C11 0.0252(11) 0.0260(11) 0.0195(10) 0.0006(9) 0.0044(8) 0.0025(8)
C12 0.0239(11) 0.0214(11) 0.0242(11) 0.0001(9) 0.0047(9) 0.0014(8)
C13 0.0406(14) 0.0230(11) 0.0279(12) 0.0002(10) 0.0061(10) -0.0032(9)
C14 0.0423(15) 0.0183(11) 0.0409(14) 0.0006(10) 0.0077(11) -0.0026(10)
C15 0.0334(13) 0.0232(12) 0.0388(13) 0.0023(10) 0.0062(10) 0.0078(10)
C16 0.0297(12) 0.0277(12) 0.0275(11) 0.0021(10) 0.0042(9) 0.0061(9)
C17 0.0199(10) 0.0233(11) 0.0245(10) -0.0006(8) 0.0060(8) 0.0031(8)
C18 0.0225(11) 0.0290(12) 0.0207(10) 0.0019(9) 0.0053(8) 0.0003(8)
C19 0.0188(10) 0.0242(11) 0.0260(11) 0.0005(8) 0.0071(8) -0.0003(9)
C20 0.0249(11) 0.0286(12) 0.0300(12) -0.0002(9) 0.0086(9) -0.0047(10)
C21 0.0301(13) 0.0227(11) 0.0465(15) 0.0021(10) 0.0146(11) -0.0055(10)
C22 0.0309(13) 0.0219(11) 0.0443(14) 0.0046(10) 0.0103(11) 0.0073(10)
C23 0.0274(12) 0.0252(12) 0.0319(12) 0.0020(9) 0.0056(10) 0.0057(9)
C24 0.0197(10) 0.0216(11) 0.0267(11) 0.0000(8) 0.0061(8) 0.0019(8)
Br1 0.05475(19) 0.03823(16) 0.02111(13) 0.01206(12) 0.00313(10) 0.00126(10)

loop_
_atom_type_symbol
_atom_type_description
_atom_type_scat_dispersion_real
_atom_type_scat_dispersion_imag
_atom_type_scat_source
C C 0.0033 0.0016 'International Tables Vol C Tables 4.2.6.8 and 6.1.1.4'
H H 0 0 'International Tables Vol C Tables 4.2.6.8 and 6.1.1.4'
N N 0.0061 0.0033 'International Tables Vol C Tables 4.2.6.8 and 6.1.1.4'
O O 0.0106 0.006 'International Tables Vol C Tables 4.2.6.8 and 6.1.1.4'
Br Br -0.2901 2.4595 'International Tables Vol C Tables 4.2.6.8 and 6.1.1.4'

loop_
_geom_angle_atom_site_label_1
_geom_angle_atom_site_label_2
_geom_angle_atom_site_label_3
_geom_angle
C6 C1 C2 123.2(2)
C6 C1 N1 118.6(2)
C2 C1 N1 118.1(2)
C3 C2 C1 116.8(2)
C3 C2 H2 121.6
C1 C2 H2 121.6
C2 C3 C4 123.3(2)
C2 C3 N2 118.8(2)
C4 C3 N2 117.9(2)
C5 C4 C3 117.0(2)
C5 C4 H4 121.5
C3 C4 H4 121.5
C4 C5 C6 123.2(2)
C4 C5 N3 118.2(2)
C6 C5 N3 118.6(2)
C1 C6 C5 116.4(2)
C1 C6 H6 121.8
C5 C6 H6 121.8
O2 N1 O1 125.3(2)
O2 N1 C1 117.7(2)
O1 N1 C1 117.0(2)
O4 N2 O3 125.0(2)
O4 N2 C3 117.4(2)
O3 N2 C3 117.6(2)
O5 N3 O6 124.3(2)
O5 N3 C5 118.4(2)
O6 N3 C5 117.2(2)
C24 C11 C12 123.9(2)
C24 C11 Br1 118.43(16)
C12 C11 Br1 117.69(17)
C11 C12 C13 124.5(2)
C11 C12 C17 117.4(2)
C13 C12 C17 118.0(2)
C14 C13 C12 120.8(2)
C14 C13 H13 119.6
C12 C13 H13 119.6
C13 C14 C15 121.3(2)
C13 C14 H14 119.4
C15 C14 H14 119.4
C16 C15 C14 119.9(2)
C16 C15 H15 120
C14 C15 H15 120
C15 C16 C17 121.1(2)
C15 C16 H16 119.4
C17 C16 H16 119.4
C18 C17 C16 121.6(2)
C18 C17 C12 119.6(2)
C16 C17 C12 118.8(2)
C17 C18 C19 122.1(2)
C17 C18 H18 119
C19 C18 H18 119
C18 C19 C20 121.5(2)
C18 C19 C24 119.8(2)
C20 C19 C24 118.8(2)
C21 C20 C19 121.3(2)
C21 C20 H20 119.4
C19 C20 H20 119.4
C20 C21 C22 119.8(2)
C20 C21 H21 120.1
C22 C21 H21 120.1
C23 C22 C21 121.4(2)
C23 C22 H22 119.3
C21 C22 H22 119.3
C22 C23 C24 120.8(2)
C22 C23 H23 119.6
C24 C23 H23 119.6
C11 C24 C23 124.9(2)
C11 C24 C19 117.23(19)
C23 C24 C19 117.9(2)

loop_
_geom_bond_atom_site_label_1
_geom_bond_atom_site_label_2
_geom_bond_distance
C1 C6 1.382(4)
C1 C2 1.385(3)
C1 N1 1.477(3)
C2 C3 1.376(3)
C2 H2 0.95
C3 C4 1.381(3)
C3 N2 1.480(3)
C4 C5 1.376(3)
C4 H4 0.95
C5 C6 1.388(3)
C5 N3 1.479(3)
C6 H6 0.95
N1 O2 1.209(3)
N1 O1 1.221(3)
N2 O4 1.210(3)
N2 O3 1.222(3)
N3 O5 1.208(3)
N3 O6 1.209(3)
C11 C24 1.400(3)
C11 C12 1.405(3)
C11 Br1 1.908(2)
C12 C13 1.426(3)
C12 C17 1.438(3)
C13 C14 1.359(3)
C13 H13 0.95
C14 C15 1.413(4)
C14 H14 0.95
C15 C16 1.358(4)
C15 H15 0.95
C16 C17 1.426(3)
C16 H16 0.95
C17 C18 1.391(3)
C18 C19 1.396(3)
C18 H18 0.95
C19 C20 1.423(3)
C19 C24 1.439(3)
C20 C21 1.362(4)
C20 H20 0.95
C21 C22 1.409(4)
C21 H21 0.95
C22 C23 1.358(4)
C22 H22 0.95
C23 C24 1.430(3)
C23 H23 0.95

loop_
_geom_hbond_atom_site_label_D
_geom_hbond_atom_site_label_H
_geom_hbond_atom_site_label_A
_geom_hbond_site_symmetry_A
_geom_hbond_distance_DH
_geom_hbond_distance_HA
_geom_hbond_distance_DA
_geom_hbond_angle_DHA
_geom_hbond_publ_flag
C4 H4 O6 2_645 0.95 2.5 3.287(3) 140 yes
C6 H6 O5 2_655 0.95 2.68 3.593(3) 162 yes
C14 H14 O4 1_565 0.95 2.57 3.255(3) 129 yes
C21 H21 O1 1_645 0.95 2.65 3.364(3) 132 yes

loop_
_geom_torsion_atom_site_label_1
_geom_torsion_atom_site_label_2
_geom_torsion_atom_site_label_3
_geom_torsion_atom_site_label_4
_geom_torsion
C6 C1 C2 C3 1.8(4)
N1 C1 C2 C3 -179.2(2)
C1 C2 C3 C4 -0.9(3)
C1 C2 C3 N2 179.4(2)
C2 C3 C4 C5 -0.3(4)
N2 C3 C4 C5 179.4(2)
C3 C4 C5 C6 0.8(4)
C3 C4 C5 N3 -178.7(2)
C2 C1 C6 C5 -1.3(4)
N1 C1 C6 C5 179.6(2)
C4 C5 C6 C1 0.0(4)
N3 C5 C6 C1 179.5(2)
C6 C1 N1 O2 -178.3(2)
C2 C1 N1 O2 2.6(3)
C6 C1 N1 O1 0.8(3)
C2 C1 N1 O1 -178.3(2)
C2 C3 N2 O4 -179.7(2)
C4 C3 N2 O4 0.6(3)
C2 C3 N2 O3 0.8(3)
C4 C3 N2 O3 -179.0(2)
C4 C5 N3 O5 -9.2(4)
C6 C5 N3 O5 171.2(3)
C4 C5 N3 O6 169.6(3)
C6 C5 N3 O6 -9.9(4)
C24 C11 C12 C13 178.5(2)
Br1 C11 C12 C13 -0.6(3)
C24 C11 C12 C17 -0.6(3)
Br1 C11 C12 C17 -179.70(16)
C11 C12 C13 C14 -179.3(2)
C17 C12 C13 C14 -0.2(4)
C12 C13 C14 C15 -0.6(4)
C13 C14 C15 C16 0.6(4)
C14 C15 C16 C17 0.4(4)
C15 C16 C17 C18 177.7(2)
C15 C16 C17 C12 -1.2(4)
C11 C12 C17 C18 1.3(3)
C13 C12 C17 C18 -177.8(2)
C11 C12 C17 C16 -179.7(2)
C13 C12 C17 C16 1.2(3)
C16 C17 C18 C19 -179.8(2)
C12 C17 C18 C19 -0.8(3)
C17 C18 C19 C20 179.7(2)
C17 C18 C19 C24 -0.4(3)
C18 C19 C20 C21 178.8(2)
C24 C19 C20 C21 -1.0(3)
C19 C20 C21 C22 -0.1(4)
C20 C21 C22 C23 1.1(4)
C21 C22 C23 C24 -0.8(4)
C12 C11 C24 C23 179.0(2)
Br1 C11 C24 C23 -1.9(3)
C12 C11 C24 C19 -0.7(3)
Br1 C11 C24 C19 178.46(16)
C22 C23 C24 C11 179.9(2)
C22 C23 C24 C19 -0.5(3)
C18 C19 C24 C11 1.2(3)
C20 C19 C24 C11 -179.0(2)
C18 C19 C24 C23 -178.5(2)
C20 C19 C24 C23 1.3(3)

_cod_database_fobs_code 2242314
